data_7101550
loop_
_publ_author_name
J.L.Sessler
E.Katayev
V.Lynch
Y.Ustynyuk

_publ_section_title
;
Mono-palladium(II) complexes of
diamidopyridine-dipyrromethane hybrid macrocycles.
;
_journal_issue 45
_journal_name_full 'Chemical Communications'
_journal_paper_doi 10.1039/B611946H
_journal_year 2006
_chemical_formula_sum 'C55 H63 Cl N8 O3 Pd'
_chemical_formula_weight 1025.98
_chemical_name_systematic
;
?
;
_space_group_IT_number 15
_symmetry_cell_setting monoclinic
_symmetry_space_group_name_Hall '-C 2yc'
_symmetry_space_group_name_H-M 'C 1 2/c 1'
_atom_sites_solution_hydrogens geom
_atom_sites_solution_primary direct
_atom_sites_solution_secondary difmap
_audit_creation_method SHELXL-97
_cell_angle_alpha 90.00
_cell_angle_beta 127.270(2)
_cell_angle_gamma 90.00
_cell_formula_units_Z 8
_cell_length_a 35.3431(8)
_cell_length_b 16.0453(6)
_cell_length_c 21.7368(7)
_cell_measurement_temperature 153(2)
_cell_volume 9809.5(5)
_computing_cell_refinement 'Collect software, Nonius B.V. 1998'
_computing_data_collection 'Collect software, Nonius B.V. 1998'
_computing_data_reduction
;
DENZO and Scalepack (Otwinoski and Minor, 1997)
;
_computing_molecular_graphics 'XP SHELXTL/PC, Siemens Analytical'
_computing_structure_refinement 'XL SHELXTL/PC, Siemens Analytical'
_computing_structure_solution
;

SIR97 - Altomare A., Burla M.C., Camalli M., Cascarano G.L., Giacovazzo C.,
Guagliardi A., Moliterni A.G.G., Polidori G.,Spagna R.
;
_diffrn_ambient_temperature 153(2)
_diffrn_measured_fraction_theta_full 0.997
_diffrn_measured_fraction_theta_max 0.997
_diffrn_measurement_device_type 'Nonius Kappa CCD'
_diffrn_measurement_method \w-scans
_diffrn_radiation_monochromator graphite
_diffrn_radiation_source 'fine-focus sealed tube'
_diffrn_radiation_type MoK\a
_diffrn_radiation_wavelength 0.71073
_diffrn_reflns_av_R_equivalents 0.0932
_diffrn_reflns_av_sigmaI/netI 0.1788
_diffrn_reflns_limit_h_max 42
_diffrn_reflns_limit_h_min -41
_diffrn_reflns_limit_k_max 19
_diffrn_reflns_limit_k_min -16
_diffrn_reflns_limit_l_max 25
_diffrn_reflns_limit_l_min -25
_diffrn_reflns_number 15320
_diffrn_reflns_theta_full 25.00
_diffrn_reflns_theta_max 25.00
_diffrn_reflns_theta_min 2.92
_exptl_absorpt_coefficient_mu 0.486
_exptl_absorpt_correction_type none
_exptl_crystal_colour black
_exptl_crystal_density_diffrn 1.389
_exptl_crystal_density_method 'not measured'
_exptl_crystal_description needles
_exptl_crystal_F_000 4288
_exptl_crystal_size_max 0.42
_exptl_crystal_size_mid 0.08
_exptl_crystal_size_min 0.07
_refine_diff_density_max 0.650
_refine_diff_density_min -0.362
_refine_diff_density_rms 0.093
_refine_ls_extinction_method none
_refine_ls_goodness_of_fit_ref 1.045
_refine_ls_hydrogen_treatment constr
_refine_ls_matrix_type full
_refine_ls_number_parameters 516
_refine_ls_number_reflns 8607
_refine_ls_number_restraints 13
_refine_ls_restrained_S_all 1.045
_refine_ls_R_factor_all 0.1563
_refine_ls_R_factor_gt 0.0687
_refine_ls_shift/su_max 0.033
_refine_ls_shift/su_mean 0.004
_refine_ls_structure_factor_coef Fsqd
_refine_ls_weighting_details 'calc w=1/[\s^2^(Fo^2^)+(0.0550P)^2^] where P=(Fo^2^+2Fc^2^)/3'
_refine_ls_weighting_scheme calc
_refine_ls_wR_factor_gt 0.1419
_refine_ls_wR_factor_ref 0.1578
_reflns_number_gt 4083
_reflns_number_total 8607
_reflns_threshold_expression >2sigma(I)
_cod_data_source_file B611946H.txt
_cod_depositor_comments
;
The following automatic conversions were performed:
'_symmetry_cell_setting' value 'Monoclinic' changed to 'monoclinic'
according to '/home/saulius/struct/CIF-dictionaries/cif_core.dic'
dictionary named 'cif_core.dic' version 2.4.1 from 2010-06-29.

Automatic conversion script
Id: cif_fix_enum 1527 2010-12-29 10:47:43Z saulius 
;
_cod_original_sg_symbol_H-M C2/c
_cod_database_code 7101550

loop_
_symmetry_equiv_pos_as_xyz
'x, y, z'
'-x, y, -z+1/2'
'x+1/2, y+1/2, z'
'-x+1/2, y+1/2, -z+1/2'
'-x, -y, -z'
'x, -y, z-1/2'
'-x+1/2, -y+1/2, -z'
'x+1/2, -y+1/2, z-1/2'

loop_
_atom_site_label
_atom_site_type_symbol
_atom_site_fract_x
_atom_site_fract_y
_atom_site_fract_z
_atom_site_U_iso_or_equiv
_atom_site_adp_type
_atom_site_occupancy
_atom_site_symmetry_multiplicity
_atom_site_calc_flag
_atom_site_refinement_flags
Pd1 Pd 0.463214(18) 0.37289(3) 0.38486(3) 0.03610(19) Uani 1 1 d .
Cl1 Cl 0.40598(6) 0.38276(11) 0.40553(9) 0.0421(4) Uani 1 1 d .
O1 O 0.32445(17) 0.1822(3) 0.1613(3) 0.0541(13) Uani 1 1 d .
O2 O 0.23849(17) 0.5684(3) 0.1753(3) 0.0553(14) Uani 1 1 d .
N1 N 0.51067(18) 0.3488(4) 0.3686(3) 0.0400(15) Uani 1 1 d .
N2 N 0.45614(19) 0.2445(3) 0.3720(3) 0.0377(14) Uani 1 1 d .
N3 N 0.35425(19) 0.2520(4) 0.2737(3) 0.0423(15) Uani 1 1 d .
H3N H 0.3570 0.3032 0.2930 0.051 Uiso 1 1 d R
N4 N 0.29689(18) 0.3805(4) 0.1942(3) 0.0402(14) Uani 1 1 d .
N5 N 0.30254(19) 0.5048(3) 0.2812(3) 0.0412(14) Uani 1 1 d .
H5N H 0.3221 0.4607 0.2970 0.049 Uiso 1 1 d R
N6 N 0.3862(2) 0.5951(3) 0.3662(3) 0.0420(15) Uani 1 1 d .
N7 N 0.48158(17) 0.4955(3) 0.3945(3) 0.0314(13) Uani 1 1 d .
C1 C 0.5421(2) 0.3934(4) 0.3658(4) 0.0380(17) Uani 1 1 d .
C2 C 0.5677(2) 0.3363(4) 0.3517(4) 0.0375(17) Uani 1 1 d .
C3 C 0.5516(2) 0.2570(4) 0.3488(4) 0.0349(17) Uani 1 1 d .
C4 C 0.5158(2) 0.2660(4) 0.3589(4) 0.0375(17) Uani 1 1 d .
C5 C 0.4852(2) 0.2119(4) 0.3620(4) 0.0409(18) Uani 1 1 d .
H5A H 0.4863 0.1529 0.3557 0.049 Uiso 1 1 d R
C6 C 0.4286(3) 0.1854(4) 0.3795(4) 0.0400(18) Uani 1 1 d .
C7 C 0.4520(3) 0.1233(5) 0.4365(4) 0.0489(18) Uani 1 1 d .
H7A H 0.4862 0.1218 0.4708 0.059 Uiso 1 1 d R
C8 C 0.4249(3) 0.0638(5) 0.4403(5) 0.064(2) Uani 1 1 d .
H8A H 0.4406 0.0218 0.4798 0.077 Uiso 1 1 d R
C9 C 0.3758(3) 0.0647(5) 0.3884(5) 0.064(2) Uani 1 1 d .
H9A H 0.3579 0.0220 0.3911 0.076 Uiso 1 1 d R
C10 C 0.3525(3) 0.1263(5) 0.3333(5) 0.061(2) Uani 1 1 d .
H10A H 0.3184 0.1269 0.2984 0.073 Uiso 1 1 d R
C11 C 0.3786(3) 0.1872(4) 0.3278(4) 0.0427(18) Uani 1 1 d .
C12 C 0.3276(2) 0.2453(5) 0.1968(5) 0.0435(19) Uani 1 1 d .
C13 C 0.2983(2) 0.3207(4) 0.1522(4) 0.0364(17) Uani 1 1 d .
C14 C 0.2739(2) 0.3261(5) 0.0741(4) 0.049(2) Uani 1 1 d .
H14A H 0.2775 0.2839 0.0467 0.059 Uiso 1 1 d R
C15 C 0.2444(3) 0.3941(5) 0.0343(4) 0.055(2) Uani 1 1 d .
H15A H 0.2264 0.3983 -0.0208 0.065 Uiso 1 1 d R
C16 C 0.2408(2) 0.4565(5) 0.0761(4) 0.0447(19) Uani 1 1 d .
H16A H 0.2203 0.5039 0.0509 0.054 Uiso 1 1 d R
C17 C 0.2684(2) 0.4472(5) 0.1561(4) 0.0440(19) Uani 1 1 d .
C18 C 0.2679(3) 0.5132(5) 0.2044(4) 0.0434(19) Uani 1 1 d .
C19 C 0.3098(2) 0.5602(4) 0.3378(4) 0.0384(18) Uani 1 1 d .
C20 C 0.2761(2) 0.5715(4) 0.3487(4) 0.0433(18) Uani 1 1 d .
H20A H 0.2468 0.5410 0.3175 0.052 Uiso 1 1 d R
C21 C 0.2847(3) 0.6278(5) 0.4040(4) 0.054(2) Uani 1 1 d .
H21A H 0.2608 0.6368 0.4114 0.064 Uiso 1 1 d R
C22 C 0.3276(3) 0.6709(5) 0.4500(4) 0.0487(19) Uani 1 1 d .
H22A H 0.3331 0.7090 0.4887 0.058 Uiso 1 1 d R
C23 C 0.3617(2) 0.6555(4) 0.4398(4) 0.0441(19) Uani 1 1 d .
H23A H 0.3917 0.6840 0.4712 0.053 Uiso 1 1 d R
C24 C 0.3526(2) 0.6025(4) 0.3832(4) 0.0378(18) Uani 1 1 d .
C25 C 0.4256(2) 0.5599(4) 0.4159(4) 0.0377(17) Uani 1 1 d .
H25A H 0.4318 0.5346 0.4612 0.045 Uiso 1 1 d R
C26 C 0.4623(2) 0.5597(4) 0.4017(3) 0.0344(17) Uani 1 1 d .
C27 C 0.4816(2) 0.6385(4) 0.4011(4) 0.0451(18) Uani 1 1 d .
C28 C 0.5168(2) 0.6180(4) 0.3934(4) 0.0412(17) Uani 1 1 d .
C29 C 0.5164(2) 0.5298(4) 0.3879(4) 0.0388(18) Uani 1 1 d .
C30 C 0.5454(2) 0.4812(4) 0.3769(3) 0.0389(18) Uani 1 1 d .
C31 C 0.6060(2) 0.3537(4) 0.3430(4) 0.049(2) Uani 1 1 d .
H31A H 0.6163 0.3025 0.3346 0.073 Uiso 1 1 d R
H31B H 0.5936 0.3901 0.2996 0.073 Uiso 1 1 d R
H31C H 0.6325 0.3800 0.3891 0.073 Uiso 1 1 d R
C32 C 0.5677(2) 0.1767(4) 0.3380(4) 0.0471(19) Uani 1 1 d .
H32A H 0.5731 0.1844 0.3001 0.057 Uiso 1 1 d R
H32B H 0.5423 0.1373 0.3177 0.057 Uiso 1 1 d R
C33 C 0.6108(3) 0.1381(5) 0.4097(4) 0.060(2) Uani 1 1 d .
H33A H 0.6360 0.1780 0.4307 0.071 Uiso 1 1 d R
H33B H 0.6201 0.0886 0.3972 0.071 Uiso 1 1 d R
C34 C 0.6052(3) 0.1165(5) 0.4711(5) 0.083(3) Uani 1 1 d .
H34A H 0.6342 0.0945 0.5163 0.124 Uiso 1 1 d R
H34B H 0.5965 0.1660 0.4847 0.124 Uiso 1 1 d R
H34C H 0.5804 0.0757 0.4509 0.124 Uiso 1 1 d R
C35 C 0.4684(3) 0.7234(4) 0.4123(4) 0.049(2) Uani 1 1 d .
H35A H 0.4954 0.7594 0.4336 0.059 Uiso 1 1 d R
H35B H 0.4617 0.7199 0.4489 0.059 Uiso 1 1 d R
C36 C 0.4277(3) 0.7638(5) 0.3400(5) 0.064(2) Uani 1 1 d D
H36A H 0.4004 0.7282 0.3162 0.077 Uiso 1 1 d R
H36B H 0.4347 0.7727 0.3043 0.077 Uiso 0.60 1 d PR
H36C H 0.4194 0.8147 0.3525 0.077 Uiso 0.40 1 d PR
C37 C 0.4170(5) 0.8488(8) 0.3618(9) 0.091(5) Uani 0.60 1 d PDU
H37A H 0.4129 0.8389 0.4009 0.137 Uiso 0.60 1 d PR
H37B H 0.4431 0.8865 0.3813 0.137 Uiso 0.60 1 d PR
H37C H 0.3885 0.8727 0.3171 0.137 Uiso 0.60 1 d PR
C37A C 0.4336(7) 0.7847(13) 0.2760(11) 0.085(7) Uani 0.40 1 d PDU
H37D H 0.4402 0.7336 0.2612 0.127 Uiso 0.40 1 d PR
H37E H 0.4050 0.8089 0.2316 0.127 Uiso 0.40 1 d PR
H37F H 0.4596 0.8227 0.2959 0.127 Uiso 0.40 1 d PR
C38 C 0.5467(3) 0.6841(4) 0.3913(5) 0.059(2) Uani 1 1 d .
H38A H 0.5394 0.7388 0.4017 0.088 Uiso 1 1 calc R
H38B H 0.5396 0.6845 0.3402 0.088 Uiso 1 1 calc R
H38C H 0.5805 0.6716 0.4308 0.088 Uiso 1 1 calc R
C39 C 0.5846(2) 0.5249(4) 0.3816(4) 0.0369(17) Uani 1 1 d .
C40 C 0.6280(2) 0.5384(4) 0.4508(4) 0.0445(18) Uani 1 1 d .
H40A H 0.6331 0.5198 0.4973 0.053 Uiso 1 1 d R
C41 C 0.6648(2) 0.5778(4) 0.4556(4) 0.0464(19) Uani 1 1 d .
H41A H 0.6949 0.5882 0.5046 0.056 Uiso 1 1 d R
C42 C 0.6575(3) 0.6039(4) 0.3890(5) 0.051(2) Uani 1 1 d .
C43 C 0.6148(3) 0.5887(5) 0.3180(5) 0.056(2) Uani 1 1 d .
H43A H 0.6102 0.6054 0.2715 0.067 Uiso 1 1 d R
C44 C 0.5785(3) 0.5499(5) 0.3149(4) 0.056(2) Uani 1 1 d .
H44A H 0.5487 0.5380 0.2658 0.067 Uiso 1 1 d R
C45 C 0.6965(3) 0.6524(5) 0.3946(5) 0.076(3) Uani 1 1 d .
H45A H 0.6891 0.7121 0.3886 0.114 Uiso 1 1 calc R
H45B H 0.6985 0.6341 0.3536 0.114 Uiso 1 1 calc R
H45C H 0.7270 0.6424 0.4451 0.114 Uiso 1 1 calc R

loop_
_atom_site_aniso_label
_atom_site_aniso_U_11
_atom_site_aniso_U_22
_atom_site_aniso_U_33
_atom_site_aniso_U_23
_atom_site_aniso_U_13
_atom_site_aniso_U_12
Pd1 0.0316(3) 0.0402(3) 0.0391(3) -0.0001(3) 0.0228(3) 0.0001(3)
Cl1 0.0383(10) 0.0488(11) 0.0456(11) -0.0031(10) 0.0287(9) -0.0013(9)
O1 0.055(3) 0.054(3) 0.064(4) -0.020(3) 0.041(3) -0.015(3)
O2 0.049(3) 0.070(4) 0.047(3) 0.007(3) 0.030(3) 0.017(3)
N1 0.034(3) 0.050(4) 0.041(4) -0.007(3) 0.026(3) 0.002(3)
N2 0.043(4) 0.035(3) 0.045(4) 0.005(3) 0.032(3) 0.004(3)
N3 0.039(4) 0.045(4) 0.043(4) -0.013(3) 0.025(3) -0.010(3)
N4 0.031(3) 0.050(4) 0.041(3) -0.010(4) 0.022(3) -0.006(3)
N5 0.034(3) 0.047(4) 0.038(4) 0.000(3) 0.019(3) 0.004(3)
N6 0.038(4) 0.049(4) 0.045(4) -0.004(3) 0.028(3) -0.002(3)
N7 0.029(3) 0.030(3) 0.037(3) -0.002(3) 0.021(3) 0.001(3)
C1 0.039(4) 0.045(5) 0.037(4) 0.000(4) 0.027(4) -0.007(4)
C2 0.033(4) 0.052(5) 0.028(4) -0.002(4) 0.018(4) -0.004(4)
C3 0.030(4) 0.042(5) 0.029(4) -0.004(3) 0.016(3) 0.000(4)
C4 0.031(4) 0.030(4) 0.044(5) -0.001(4) 0.018(4) -0.004(4)
C5 0.041(4) 0.042(5) 0.040(5) -0.007(4) 0.025(4) 0.001(4)
C6 0.045(5) 0.029(4) 0.057(5) -0.007(4) 0.036(4) -0.006(4)
C7 0.055(5) 0.039(4) 0.058(5) 0.007(4) 0.036(4) 0.007(4)
C8 0.087(7) 0.043(5) 0.071(6) 0.008(5) 0.052(6) -0.007(5)
C9 0.072(7) 0.052(6) 0.085(7) 0.000(5) 0.057(6) -0.015(5)
C10 0.062(5) 0.059(5) 0.081(6) -0.007(6) 0.054(5) -0.009(5)
C11 0.051(5) 0.035(4) 0.052(5) -0.001(4) 0.036(4) 0.000(4)
C12 0.040(5) 0.041(5) 0.068(6) -0.009(5) 0.042(5) -0.014(4)
C13 0.027(4) 0.045(5) 0.038(5) -0.009(4) 0.019(4) -0.004(4)
C14 0.028(4) 0.065(6) 0.041(5) -0.023(4) 0.014(4) -0.008(4)
C15 0.044(5) 0.080(6) 0.036(5) -0.011(5) 0.022(4) -0.015(5)
C16 0.036(4) 0.057(5) 0.040(5) -0.005(4) 0.022(4) -0.005(4)
C17 0.039(4) 0.054(5) 0.039(5) -0.008(4) 0.024(4) -0.007(4)
C18 0.037(5) 0.054(5) 0.046(5) 0.001(4) 0.028(4) 0.003(4)
C19 0.042(5) 0.047(5) 0.034(4) -0.005(4) 0.027(4) 0.008(4)
C20 0.041(5) 0.042(5) 0.040(5) 0.001(4) 0.021(4) 0.006(4)
C21 0.056(5) 0.064(5) 0.053(5) 0.012(5) 0.039(5) 0.021(5)
C22 0.052(5) 0.057(5) 0.033(4) -0.011(4) 0.023(4) 0.000(4)
C23 0.042(4) 0.045(5) 0.049(5) -0.005(4) 0.029(4) -0.002(4)
C24 0.044(5) 0.038(4) 0.043(5) 0.007(4) 0.033(4) 0.010(4)
C25 0.037(4) 0.036(4) 0.035(4) -0.007(4) 0.019(4) 0.000(4)
C26 0.027(4) 0.043(5) 0.028(4) -0.002(4) 0.014(3) -0.001(4)
C27 0.046(4) 0.043(5) 0.046(5) 0.000(4) 0.028(4) 0.001(4)
C28 0.032(4) 0.042(5) 0.034(4) 0.004(4) 0.012(3) 0.001(4)
C29 0.037(4) 0.035(4) 0.047(5) -0.004(4) 0.027(4) -0.001(4)
C30 0.029(4) 0.056(5) 0.026(4) 0.003(4) 0.013(4) -0.004(4)
C31 0.048(5) 0.059(5) 0.052(5) -0.009(4) 0.037(4) -0.005(4)
C32 0.043(5) 0.051(5) 0.049(5) -0.006(4) 0.029(4) -0.003(4)
C33 0.056(5) 0.054(5) 0.066(6) 0.002(5) 0.036(5) 0.010(5)
C34 0.103(7) 0.083(7) 0.083(7) 0.015(6) 0.068(6) 0.012(6)
C35 0.061(5) 0.035(4) 0.059(5) 0.004(4) 0.041(5) 0.013(4)
C36 0.093(7) 0.043(5) 0.085(7) 0.012(5) 0.069(6) 0.021(5)
C37 0.095(11) 0.077(10) 0.092(11) 0.015(8) 0.051(9) 0.037(8)
C37A 0.067(13) 0.063(13) 0.100(15) -0.012(11) 0.038(11) -0.008(10)
C38 0.051(5) 0.050(5) 0.080(6) -0.001(5) 0.042(5) -0.002(4)
C39 0.031(4) 0.048(5) 0.032(4) 0.007(4) 0.019(4) 0.001(4)
C40 0.044(5) 0.053(5) 0.037(5) 0.002(4) 0.025(4) 0.003(4)
C41 0.027(4) 0.060(5) 0.053(5) 0.002(4) 0.025(4) -0.005(4)
C42 0.056(5) 0.044(5) 0.072(6) 0.001(4) 0.050(5) -0.010(4)
C43 0.054(5) 0.062(5) 0.057(6) 0.008(4) 0.037(5) -0.012(4)
C44 0.051(5) 0.063(6) 0.036(5) -0.012(4) 0.017(4) -0.017(4)
C45 0.065(6) 0.066(6) 0.120(8) -0.006(5) 0.068(6) -0.011(5)

loop_
_atom_type_symbol
_atom_type_description
_atom_type_scat_dispersion_real
_atom_type_scat_dispersion_imag
_atom_type_scat_source
C C 0.0033 0.0016 'International Tables Vol C Tables 4.2.6.8 and 6.1.1.4'
H H 0.0000 0.0000 'International Tables Vol C Tables 4.2.6.8 and 6.1.1.4'
N N 0.0061 0.0033 'International Tables Vol C Tables 4.2.6.8 and 6.1.1.4'
O O 0.0106 0.0060 'International Tables Vol C Tables 4.2.6.8 and 6.1.1.4'
Cl Cl 0.1484 0.1585 'International Tables Vol C Tables 4.2.6.8 and 6.1.1.4'
Pd Pd -0.9988 1.0072 'International Tables Vol C Tables 4.2.6.8 and 6.1.1.4'

loop_
_geom_angle_atom_site_label_1
_geom_angle_atom_site_label_2
_geom_angle_atom_site_label_3
_geom_angle
N1 Pd1 N7 87.4(2)
N1 Pd1 N2 80.0(2)
N7 Pd1 N2 167.3(2)
N1 Pd1 Cl1 172.46(17)
N7 Pd1 Cl1 100.03(14)
N2 Pd1 Cl1 92.60(15)
C1 N1 C4 108.5(5)
C1 N1 Pd1 136.3(5)
C4 N1 Pd1 115.3(4)
C5 N2 C6 114.6(5)
C5 N2 Pd1 112.6(4)
C6 N2 Pd1 132.5(4)
C12 N3 C11 126.7(6)
C12 N3 H3N 116.9
C11 N3 H3N 116.4
C13 N4 C17 117.9(6)
C18 N5 C19 124.4(6)
C18 N5 H5N 117.4
C19 N5 H5N 118.2
C25 N6 C24 117.9(6)
C26 N7 C29 104.6(5)
C26 N7 Pd1 128.3(4)
C29 N7 Pd1 126.9(4)
N1 C1 C30 120.1(6)
N1 C1 C2 108.1(6)
C30 C1 C2 131.9(6)
C3 C2 C1 107.6(5)
C3 C2 C31 122.9(6)
C1 C2 C31 129.5(6)
C2 C3 C4 106.4(6)
C2 C3 C32 128.5(6)
C4 C3 C32 125.1(6)
N1 C4 C5 114.2(6)
N1 C4 C3 109.5(6)
C5 C4 C3 136.3(6)
N2 C5 C4 118.0(6)
N2 C5 H5A 122.0
C4 C5 H5A 120.0
C11 C6 C7 120.2(6)
C11 C6 N2 120.4(6)
C7 C6 N2 119.3(6)
C8 C7 C6 118.6(7)
C8 C7 H7A 121.7
C6 C7 H7A 119.7
C7 C8 C9 120.9(8)
C7 C8 H8A 119.2
C9 C8 H8A 119.9
C10 C9 C8 120.8(7)
C10 C9 H9A 119.8
C8 C9 H9A 119.4
C9 C10 C11 119.9(7)
C9 C10 H10A 119.9
C11 C10 H10A 120.3
C6 C11 C10 119.5(7)
C6 C11 N3 121.3(6)
C10 C11 N3 119.1(7)
O1 C12 N3 125.1(7)
O1 C12 C13 119.4(7)
N3 C12 C13 115.4(6)
N4 C13 C14 123.0(7)
N4 C13 C12 115.5(6)
C14 C13 C12 121.5(7)
C15 C14 C13 119.7(7)
C15 C14 H14A 119.8
C13 C14 H14A 120.5
C14 C15 C16 118.9(7)
C14 C15 H15A 120.9
C16 C15 H15A 120.2
C17 C16 C15 117.4(7)
C17 C16 H16A 120.7
C15 C16 H16A 121.9
N4 C17 C16 123.0(6)
N4 C17 C18 116.8(6)
C16 C17 C18 120.2(7)
O2 C18 N5 124.4(7)
O2 C18 C17 121.5(7)
N5 C18 C17 114.1(7)
C20 C19 C24 120.4(6)
C20 C19 N5 121.4(7)
C24 C19 N5 118.2(6)
C19 C20 C21 119.0(7)
C19 C20 H20A 119.6
C21 C20 H20A 121.4
C20 C21 C22 121.2(6)
C20 C21 H21A 119.5
C22 C21 H21A 119.3
C23 C22 C21 118.4(6)
C23 C22 H22A 121.6
C21 C22 H22A 120.0
C24 C23 C22 120.5(7)
C24 C23 H23A 119.6
C22 C23 H23A 119.9
C23 C24 C19 120.4(6)
C23 C24 N6 120.1(6)
C19 C24 N6 119.3(6)
N6 C25 C26 117.8(6)
N6 C25 H25A 120.9
C26 C25 H25A 121.3
N7 C26 C27 114.2(6)
N7 C26 C25 127.5(6)
C27 C26 C25 118.2(6)
C28 C27 C26 104.8(6)
C28 C27 C35 128.3(7)
C26 C27 C35 126.7(6)
C27 C28 C29 106.4(6)
C27 C28 C38 121.9(6)
C29 C28 C38 131.7(6)
C30 C29 N7 123.8(6)
C30 C29 C28 126.2(6)
N7 C29 C28 109.9(5)
C29 C30 C1 125.4(6)
C29 C30 C39 117.6(6)
C1 C30 C39 116.8(6)
C2 C31 H31A 109.9
C2 C31 H31B 109.0
H31A C31 H31B 109.5
C2 C31 H31C 109.6
H31A C31 H31C 109.5
H31B C31 H31C 109.5
C3 C32 C33 116.0(6)
C3 C32 H32A 108.6
C33 C32 H32A 109.8
C3 C32 H32B 107.8
C33 C32 H32B 106.5
H32A C32 H32B 107.8
C34 C33 C32 114.8(6)
C34 C33 H33A 108.5
C32 C33 H33A 106.5
C34 C33 H33B 108.3
C32 C33 H33B 110.7
H33A C33 H33B 107.8
C33 C34 H34A 110.8
C33 C34 H34B 108.7
H34A C34 H34B 109.5
C33 C34 H34C 108.9
H34A C34 H34C 109.5
H34B C34 H34C 109.5
C36 C35 C27 114.8(6)
C36 C35 H35A 106.9
C27 C35 H35A 108.0
C36 C35 H35B 109.4
C27 C35 H35B 109.7
H35A C35 H35B 107.8
C35 C36 C37 108.5(8)
C35 C36 C37A 117.8(10)
C37 C36 C37A 105.7(11)
C35 C36 H36A 108.9
C37 C36 H36A 109.6
C37A C36 H36A 106.2
C35 C36 H36B 111.0
C37 C36 H36B 110.1
H36A C36 H36B 108.7
C35 C36 H36C 109.8
C37A C36 H36C 107.3
H36A C36 H36C 106.3
H36B C36 H36C 112.0
C36 C37 H37A 108.7
C36 C37 H37B 109.9
H37A C37 H37B 109.5
C36 C37 H37C 109.8
H37A C37 H37C 109.5
H37B C37 H37C 109.5
C36 C37A H37D 107.8
C36 C37A H37E 110.7
H37D C37A H37E 109.5
C36 C37A H37F 109.9
H36B C37A H37F 106.1
H37D C37A H37F 109.5
H37E C37A H37F 109.5
C28 C38 H38A 109.5
C28 C38 H38B 109.5
H38A C38 H38B 109.5
C28 C38 H38C 109.5
H38A C38 H38C 109.5
H38B C38 H38C 109.5
C40 C39 C44 117.7(6)
C40 C39 C30 121.5(6)
C44 C39 C30 120.7(6)
C39 C40 C41 121.9(6)
C39 C40 H40A 118.8
C41 C40 H40A 119.3
C42 C41 C40 119.2(7)
C42 C41 H41A 119.6
C40 C41 H41A 121.1
C41 C42 C43 120.5(6)
C41 C42 C45 119.2(7)
C43 C42 C45 120.2(7)
C42 C43 C44 119.0(7)
C42 C43 H43A 120.1
C44 C43 H43A 120.8
C43 C44 C39 121.5(7)
C43 C44 H44A 120.1
C39 C44 H44A 118.3
C42 C45 H45A 109.5
C42 C45 H45B 109.5
H45A C45 H45B 109.5
C42 C45 H45C 109.5
H45A C45 H45C 109.5
H45B C45 H45C 109.5

loop_
_geom_bond_atom_site_label_1
_geom_bond_atom_site_label_2
_geom_bond_distance
Pd1 N1 1.951(5)
Pd1 N7 2.042(5)
Pd1 N2 2.073(5)
Pd1 Cl1 2.3279(15)
O1 C12 1.236(7)
O2 C18 1.212(8)
N1 C1 1.354(7)
N1 C4 1.375(7)
N2 C5 1.284(7)
N2 C6 1.437(8)
N3 C12 1.336(8)
N3 C11 1.408(8)
N3 H3N 0.9000
N4 C13 1.346(8)
N4 C17 1.356(8)
N5 C18 1.353(8)
N5 C19 1.411(7)
N5 H5N 0.9000
N6 C25 1.267(7)
N6 C24 1.445(7)
N7 C26 1.297(7)
N7 C29 1.432(7)
C1 C30 1.422(9)
C1 C2 1.445(9)
C2 C3 1.378(8)
C2 C31 1.502(8)
C3 C4 1.418(8)
C3 C32 1.483(9)
C4 C5 1.419(8)
C5 H5A 0.9600
C6 C11 1.406(9)
C6 C7 1.406(9)
C7 C8 1.391(9)
C7 H7A 0.9601
C8 C9 1.383(10)
C8 H8A 0.9600
C9 C10 1.376(10)
C9 H9A 0.9598
C10 C11 1.397(9)
C10 H10A 0.9601
C12 C13 1.504(9)
C13 C14 1.363(9)
C14 C15 1.390(9)
C14 H14A 0.9602
C15 C16 1.408(9)
C15 H15A 0.9599
C16 C17 1.395(9)
C16 H16A 0.9601
C17 C18 1.497(9)
C19 C20 1.357(8)
C19 C24 1.385(9)
C20 C21 1.383(9)
C20 H20A 0.9599
C21 C22 1.393(10)
C21 H21A 0.9600
C22 C23 1.374(9)
C22 H22A 0.9599
C23 C24 1.364(8)
C23 H23A 0.9598
C25 C26 1.504(8)
C25 H25A 0.9600
C26 C27 1.441(9)
C27 C28 1.390(9)
C27 C35 1.506(9)
C28 C29 1.419(9)
C28 C38 1.518(9)
C29 C30 1.420(8)
C30 C39 1.500(8)
C31 H31A 0.9601
C31 H31B 0.9601
C31 H31C 0.9600
C32 C33 1.503(9)
C32 H32A 0.9602
C32 H32B 0.9597
C33 C34 1.505(9)
C33 H33A 0.9599
C33 H33B 0.9601
C34 H34A 0.9600
C34 H34B 0.9599
C34 H34C 0.9599
C35 C36 1.491(9)
C35 H35A 0.9600
C35 H35B 0.9599
C36 C37 1.561(12)
C36 C37A 1.564(13)
C36 H36A 0.9600
C36 H36B 0.9600
C36 H36C 0.9600
C37 H37A 0.9603
C37 H37B 0.9601
C37 H37C 0.9600
C37A H37D 0.9599
C37A H37E 0.9600
C37A H37F 0.9601
C38 H38A 0.9800
C38 H38B 0.9800
C38 H38C 0.9800
C39 C40 1.366(8)
C39 C44 1.390(9)
C40 C41 1.395(8)
C40 H40A 0.9598
C41 C42 1.371(9)
C41 H41A 0.9601
C42 C43 1.378(10)
C42 C45 1.524(9)
C43 C44 1.390(9)
C43 H43A 0.9601
C44 H44A 0.9600
C45 H45A 0.9800
C45 H45B 0.9800
C45 H45C 0.9800

loop_
_geom_torsion_atom_site_label_1
_geom_torsion_atom_site_label_2
_geom_torsion_atom_site_label_3
_geom_torsion_atom_site_label_4
_geom_torsion
N7 Pd1 N1 C1 0.6(6)
N2 Pd1 N1 C1 -179.1(7)
Cl1 Pd1 N1 C1 -169.5(9)
N7 Pd1 N1 C4 178.8(5)
N2 Pd1 N1 C4 -0.9(5)
Cl1 Pd1 N1 C4 8.6(16)
N1 Pd1 N2 C5 1.5(5)
N7 Pd1 N2 C5 0.2(12)
Cl1 Pd1 N2 C5 -177.2(4)
N1 Pd1 N2 C6 174.6(6)
N7 Pd1 N2 C6 173.3(8)
Cl1 Pd1 N2 C6 -4.1(6)
N1 Pd1 N7 C26 174.8(6)
N2 Pd1 N7 C26 176.2(8)
Cl1 Pd1 N7 C26 -6.5(6)
N1 Pd1 N7 C29 0.7(5)
N2 Pd1 N7 C29 2.0(13)
Cl1 Pd1 N7 C29 179.4(5)
C4 N1 C1 C30 -177.9(6)
Pd1 N1 C1 C30 0.4(10)
C4 N1 C1 C2 1.5(7)
Pd1 N1 C1 C2 179.7(5)
N1 C1 C2 C3 -1.9(7)
C30 C1 C2 C3 177.3(7)
N1 C1 C2 C31 179.6(6)
C30 C1 C2 C31 -1.1(12)
C1 C2 C3 C4 1.6(7)
C31 C2 C3 C4 -179.8(6)
C1 C2 C3 C32 -178.0(6)
C31 C2 C3 C32 0.6(11)
C1 N1 C4 C5 178.9(6)
Pd1 N1 C4 C5 0.3(7)
C1 N1 C4 C3 -0.5(7)
Pd1 N1 C4 C3 -179.2(4)
C2 C3 C4 N1 -0.7(8)
C32 C3 C4 N1 178.9(6)
C2 C3 C4 C5 -180.0(7)
C32 C3 C4 C5 -0.3(13)
C6 N2 C5 C4 -176.3(6)
Pd1 N2 C5 C4 -1.8(8)
N1 C4 C5 N2 1.1(9)
C3 C4 C5 N2 -179.7(7)
C5 N2 C6 C11 -121.4(7)
Pd1 N2 C6 C11 65.6(8)
C5 N2 C6 C7 55.5(8)
Pd1 N2 C6 C7 -117.6(6)
C11 C6 C7 C8 0.3(10)
N2 C6 C7 C8 -176.6(6)
C6 C7 C8 C9 1.1(11)
C7 C8 C9 C10 -2.4(12)
C8 C9 C10 C11 2.2(12)
C7 C6 C11 C10 -0.5(10)
N2 C6 C11 C10 176.4(6)
C7 C6 C11 N3 175.6(6)
N2 C6 C11 N3 -7.5(10)
C9 C10 C11 C6 -0.8(10)
C9 C10 C11 N3 -177.0(7)
C12 N3 C11 C6 114.1(7)
C12 N3 C11 C10 -69.8(9)
C11 N3 C12 O1 -8.5(10)
C11 N3 C12 C13 169.0(6)
C17 N4 C13 C14 2.6(9)
C17 N4 C13 C12 -175.6(5)
O1 C12 C13 N4 168.0(5)
N3 C12 C13 N4 -9.6(8)
O1 C12 C13 C14 -10.3(9)
N3 C12 C13 C14 172.2(6)
N4 C13 C14 C15 -2.9(10)
C12 C13 C14 C15 175.2(6)
C13 C14 C15 C16 0.7(10)
C14 C15 C16 C17 1.5(9)
C13 N4 C17 C16 -0.2(9)
C13 N4 C17 C18 -179.3(5)
C15 C16 C17 N4 -1.8(10)
C15 C16 C17 C18 177.3(6)
C19 N5 C18 O2 -1.7(11)
C19 N5 C18 C17 178.7(6)
N4 C17 C18 O2 -168.4(6)
C16 C17 C18 O2 12.4(10)
N4 C17 C18 N5 11.2(8)
C16 C17 C18 N5 -167.9(6)
C18 N5 C19 C20 62.5(9)
C18 N5 C19 C24 -118.2(7)
C24 C19 C20 C21 2.0(10)
N5 C19 C20 C21 -178.7(6)
C19 C20 C21 C22 -2.0(11)
C20 C21 C22 C23 -0.7(11)
C21 C22 C23 C24 3.4(10)
C22 C23 C24 C19 -3.4(10)
C22 C23 C24 N6 171.8(6)
C20 C19 C24 C23 0.6(10)
N5 C19 C24 C23 -178.7(6)
C20 C19 C24 N6 -174.6(6)
N5 C19 C24 N6 6.1(9)
C25 N6 C24 C23 69.9(8)
C25 N6 C24 C19 -114.9(7)
C24 N6 C25 C26 -174.1(6)
C29 N7 C26 C27 -0.3(7)
Pd1 N7 C26 C27 -175.5(4)
C29 N7 C26 C25 -175.7(6)
Pd1 N7 C26 C25 9.2(10)
N6 C25 C26 N7 -120.3(7)
N6 C25 C26 C27 64.4(8)
N7 C26 C27 C28 -0.7(8)
C25 C26 C27 C28 175.2(6)
N7 C26 C27 C35 -176.8(6)
C25 C26 C27 C35 -0.9(10)
C26 C27 C28 C29 1.3(7)
C35 C27 C28 C29 177.3(7)
C26 C27 C28 C38 -179.2(6)
C35 C27 C28 C38 -3.2(11)
C26 N7 C29 C30 -178.3(6)
Pd1 N7 C29 C30 -3.1(9)
C26 N7 C29 C28 1.2(7)
Pd1 N7 C29 C28 176.4(4)
C27 C28 C29 C30 177.9(6)
C38 C28 C29 C30 -1.6(12)
C27 C28 C29 N7 -1.6(7)
C38 C28 C29 N7 179.0(6)
N7 C29 C30 C1 4.4(10)
C28 C29 C30 C1 -175.0(7)
N7 C29 C30 C39 -172.1(6)
C28 C29 C30 C39 8.5(10)
N1 C1 C30 C29 -3.0(10)
C2 C1 C30 C29 177.8(7)
N1 C1 C30 C39 173.5(6)
C2 C1 C30 C39 -5.7(11)
C2 C3 C32 C33 84.2(9)
C4 C3 C32 C33 -95.3(8)
C3 C32 C33 C34 61.2(9)
C28 C27 C35 C36 96.4(9)
C26 C27 C35 C36 -88.4(9)
C27 C35 C36 C37 177.3(8)
C27 C35 C36 C37A -62.8(12)
C29 C30 C39 C40 84.5(8)
C1 C30 C39 C40 -92.3(8)
C29 C30 C39 C44 -98.2(8)
C1 C30 C39 C44 85.0(8)
C44 C39 C40 C41 1.7(10)
C30 C39 C40 C41 179.0(6)
C39 C40 C41 C42 0.0(11)
C40 C41 C42 C43 -2.4(11)
C40 C41 C42 C45 175.7(6)
C41 C42 C43 C44 3.0(11)
C45 C42 C43 C44 -175.1(7)
C42 C43 C44 C39 -1.2(12)
C40 C39 C44 C43 -1.1(11)
C30 C39 C44 C43 -178.5(7)
